data_7109692
loop_
_publ_author_name
'Kanishka Epa'
'Christer B. Aakeroy'
'John Desper'
'Sundeep Rayat'
'Kusum Lata Chandra'
'Aurora J. Cruz-Cabeza'

_publ_section_title
;
 Controlling molecular tautomerism through supramolecular selectivity
;
_journal_name_full Chem.Commun.
_journal_page_first 7929
_journal_paper_doi 10.1039/c3cc43935f
_journal_volume 49
_journal_year 2013
_chemical_formula_moiety
;
(C6 H5 N3) (C6 F4 I2)
;
_chemical_formula_sum 'C12 H5 F4 I2 N3'
_chemical_formula_weight 520.99
_chemical_name_systematic
;
KEDPX2 3H-imidazo[4,5-b]pyridine, 1,2-diiodotetrafluorobenzene
;
_space_group_IT_number 14
_symmetry_cell_setting monoclinic
_symmetry_space_group_name_Hall '-P 2ybc'
_symmetry_space_group_name_H-M 'P 1 21/c 1'
_atom_sites_solution_hydrogens geom
_atom_sites_solution_primary direct
_atom_sites_solution_secondary difmap
_audit_creation_method SHELXL-97
_cell_angle_alpha 90.00
_cell_angle_beta 110.886(3)
_cell_angle_gamma 90.00
_cell_formula_units_Z 4
_cell_length_a 11.5283(11)
_cell_length_b 14.7657(14)
_cell_length_c 8.7953(8)
_cell_measurement_reflns_used 9985
_cell_measurement_temperature 120(2)
_cell_measurement_theta_max 33.12
_cell_measurement_theta_min 2.53
_cell_volume 1398.8(2)
_computing_cell_refinement 'Bruker SAINT'
_computing_data_collection 'Bruker APEX2'
_computing_data_reduction 'Bruker SAINT'
_computing_molecular_graphics 'Bruker SHELXTL'
_computing_publication_material 'Bruker SHELXTL'
_computing_structure_refinement 'SHELXL-97 (Sheldrick, 2008)'
_computing_structure_solution 'SHELXS-97 (Sheldrick, 2008)'
_diffrn_ambient_temperature 120(2)
_diffrn_measured_fraction_theta_full 0.988
_diffrn_measured_fraction_theta_max 0.940
_diffrn_measurement_device_type 'Bruker APEX-II CCD'
_diffrn_measurement_method '\f and \w scans'
_diffrn_radiation_monochromator graphite
_diffrn_radiation_source 'fine-focus sealed tube'
_diffrn_radiation_type MoK\a
_diffrn_radiation_wavelength 0.71073
_diffrn_reflns_av_R_equivalents 0.0301
_diffrn_reflns_av_sigmaI/netI 0.0303
_diffrn_reflns_limit_h_max 17
_diffrn_reflns_limit_h_min -17
_diffrn_reflns_limit_k_max 22
_diffrn_reflns_limit_k_min -22
_diffrn_reflns_limit_l_max 12
_diffrn_reflns_limit_l_min -13
_diffrn_reflns_number 19188
_diffrn_reflns_theta_full 30.00
_diffrn_reflns_theta_max 33.14
_diffrn_reflns_theta_min 1.89
_exptl_absorpt_coefficient_mu 4.537
_exptl_absorpt_correction_T_max 0.7725
_exptl_absorpt_correction_T_min 0.4639
_exptl_absorpt_correction_type multi-scan
_exptl_absorpt_process_details SADABS
_exptl_crystal_colour colourless
_exptl_crystal_density_diffrn 2.474
_exptl_crystal_density_method 'not measured'
_exptl_crystal_description plate
_exptl_crystal_F_000 960
_exptl_crystal_size_max 0.20
_exptl_crystal_size_mid 0.14
_exptl_crystal_size_min 0.06
_refine_diff_density_max 2.084
_refine_diff_density_min -1.579
_refine_diff_density_rms 0.176
_refine_ls_extinction_method none
_refine_ls_goodness_of_fit_ref 1.092
_refine_ls_hydrogen_treatment constr
_refine_ls_matrix_type full
_refine_ls_number_parameters 190
_refine_ls_number_reflns 5009
_refine_ls_number_restraints 0
_refine_ls_restrained_S_all 1.092
_refine_ls_R_factor_all 0.0443
_refine_ls_R_factor_gt 0.0331
_refine_ls_shift/su_max 0.001
_refine_ls_shift/su_mean 0.000
_refine_ls_structure_factor_coef Fsqd
_refine_ls_weighting_details 'calc w=1/[\s^2^(Fo^2^)+(0.0300P)^2^+4.0000P] where P=(Fo^2^+2Fc^2^)/3'
_refine_ls_weighting_scheme calc
_refine_ls_wR_factor_gt 0.0729
_refine_ls_wR_factor_ref 0.0789
_reflns_number_gt 4227
_reflns_number_total 5009
_reflns_threshold_expression >2sigma(I)
_cod_data_source_file c3cc43935f.txt
_cod_data_source_block ke1220m
_cod_original_sg_symbol_H-M P2(1)/c
_cod_database_code 7109692

loop_
_symmetry_equiv_pos_as_xyz
'x, y, z'
'-x, y+1/2, -z+1/2'
'-x, -y, -z'
'x, -y-1/2, z-1/2'

loop_
_atom_site_label
_atom_site_type_symbol
_atom_site_fract_x
_atom_site_fract_y
_atom_site_fract_z
_atom_site_U_iso_or_equiv
_atom_site_adp_type
_atom_site_occupancy
_atom_site_symmetry_multiplicity
_atom_site_calc_flag
_atom_site_refinement_flags
N11 N 0.2649(3) 0.4756(2) 0.3212(4) 0.0247(6) Uani 1 1 d .
C12 C 0.1892(3) 0.5418(2) 0.3223(4) 0.0249(7) Uani 1 1 d .
H12 H 0.1903 0.5993 0.2744 0.030 Uiso 1 1 calc R
N13 N 0.1089(3) 0.52008(19) 0.3988(3) 0.0213(5) Uani 1 1 d .
H13 H 0.0516 0.5553 0.4120 0.026 Uiso 1 1 calc R
C14 C 0.1351(3) 0.4327(2) 0.4506(4) 0.0186(5) Uani 1 1 d .
N15 N 0.0784(2) 0.38275(19) 0.5296(3) 0.0215(5) Uani 1 1 d .
C16 C 0.1244(3) 0.2990(2) 0.5651(4) 0.0254(6) Uani 1 1 d .
H16 H 0.0876 0.2598 0.6207 0.030 Uiso 1 1 calc R
C17 C 0.2233(3) 0.2655(2) 0.5254(5) 0.0257(7) Uani 1 1 d .
H17 H 0.2521 0.2056 0.5561 0.031 Uiso 1 1 calc R
C18 C 0.2797(3) 0.3183(2) 0.4421(4) 0.0240(6) Uani 1 1 d .
H18 H 0.3467 0.2963 0.4136 0.029 Uiso 1 1 calc R
C19 C 0.2333(3) 0.4050(2) 0.4024(4) 0.0203(6) Uani 1 1 d .
C21 C 0.6492(3) 0.4380(2) 0.2112(4) 0.0183(5) Uani 1 1 d .
I1 I 0.486885(18) 0.463924(15) 0.26031(2) 0.02083(6) Uani 1 1 d .
C22 C 0.6978(3) 0.3510(2) 0.2163(4) 0.0188(5) Uani 1 1 d .
I2 I 0.61358(2) 0.235480(16) 0.26605(3) 0.02570(6) Uani 1 1 d .
C23 C 0.8047(3) 0.3393(2) 0.1805(4) 0.0208(6) Uani 1 1 d .
F23 F 0.8555(2) 0.25707(15) 0.1846(3) 0.0302(5) Uani 1 1 d .
C24 C 0.8613(3) 0.4113(2) 0.1354(4) 0.0218(6) Uani 1 1 d .
F24 F 0.96174(18) 0.39761(15) 0.0960(3) 0.0291(4) Uani 1 1 d .
C25 C 0.8134(3) 0.4965(2) 0.1294(4) 0.0218(6) Uani 1 1 d .
F25 F 0.8684(2) 0.56653(15) 0.0874(3) 0.0293(4) Uani 1 1 d .
C26 C 0.7089(3) 0.5090(2) 0.1688(4) 0.0199(6) Uani 1 1 d .
F26 F 0.66480(19) 0.59383(14) 0.1608(3) 0.0258(4) Uani 1 1 d .

loop_
_atom_site_aniso_label
_atom_site_aniso_U_11
_atom_site_aniso_U_22
_atom_site_aniso_U_33
_atom_site_aniso_U_23
_atom_site_aniso_U_13
_atom_site_aniso_U_12
N11 0.0242(13) 0.0245(14) 0.0306(14) 0.0004(11) 0.0160(11) 0.0010(11)
C12 0.0232(14) 0.0241(17) 0.0325(17) 0.0029(13) 0.0163(13) 0.0020(12)
N13 0.0222(12) 0.0174(12) 0.0290(14) 0.0008(10) 0.0149(11) 0.0015(10)
C14 0.0174(12) 0.0182(14) 0.0212(14) -0.0015(11) 0.0081(11) 0.0007(11)
N15 0.0220(12) 0.0181(13) 0.0273(13) 0.0003(10) 0.0121(10) -0.0001(10)
C16 0.0270(15) 0.0190(16) 0.0307(17) 0.0015(13) 0.0111(13) 0.0000(12)
C17 0.0282(16) 0.0162(15) 0.0323(17) -0.0035(13) 0.0103(14) 0.0027(12)
C18 0.0230(14) 0.0231(16) 0.0267(15) -0.0031(13) 0.0096(12) 0.0064(12)
C19 0.0173(12) 0.0220(15) 0.0226(14) -0.0026(12) 0.0081(11) 0.0016(11)
C21 0.0183(12) 0.0213(14) 0.0158(12) 0.0002(11) 0.0067(10) 0.0012(11)
I1 0.01915(9) 0.02441(11) 0.02122(10) -0.00228(7) 0.00998(7) 0.00198(7)
C22 0.0210(13) 0.0171(14) 0.0193(13) -0.0001(11) 0.0084(11) -0.0016(11)
I2 0.02615(11) 0.02241(11) 0.03286(12) 0.00375(8) 0.01582(9) -0.00042(8)
C23 0.0197(13) 0.0197(15) 0.0244(14) -0.0009(12) 0.0098(11) 0.0022(11)
F23 0.0272(10) 0.0215(10) 0.0474(13) 0.0011(9) 0.0202(10) 0.0049(8)
C24 0.0185(13) 0.0244(16) 0.0249(15) -0.0023(12) 0.0108(11) 0.0004(11)
F24 0.0232(9) 0.0301(11) 0.0409(12) -0.0011(9) 0.0200(9) 0.0009(8)
C25 0.0235(14) 0.0198(15) 0.0243(15) 0.0002(12) 0.0114(12) -0.0031(12)
F25 0.0309(10) 0.0232(10) 0.0396(12) 0.0030(9) 0.0197(9) -0.0037(8)
C26 0.0207(13) 0.0163(14) 0.0238(14) -0.0004(11) 0.0092(11) 0.0020(11)
F26 0.0289(10) 0.0185(9) 0.0329(11) -0.0006(8) 0.0145(8) 0.0030(8)

loop_
_atom_type_symbol
_atom_type_description
_atom_type_scat_dispersion_real
_atom_type_scat_dispersion_imag
_atom_type_scat_source
C C 0.0033 0.0016 'International Tables Vol C Tables 4.2.6.8 and 6.1.1.4'
H H 0.0000 0.0000 'International Tables Vol C Tables 4.2.6.8 and 6.1.1.4'
N N 0.0061 0.0033 'International Tables Vol C Tables 4.2.6.8 and 6.1.1.4'
F F 0.0171 0.0103 'International Tables Vol C Tables 4.2.6.8 and 6.1.1.4'
I I -0.4742 1.8119 'International Tables Vol C Tables 4.2.6.8 and 6.1.1.4'

loop_
_geom_angle_atom_site_label_1
_geom_angle_atom_site_label_2
_geom_angle_atom_site_label_3
_geom_angle
C12 N11 C19 105.0(3)
N11 C12 N13 113.5(3)
N11 C12 H12 123.3
N13 C12 H12 123.3
C12 N13 C14 106.2(3)
C12 N13 H13 126.9
C14 N13 H13 126.9
N15 C14 N13 127.2(3)
N15 C14 C19 126.5(3)
N13 C14 C19 106.3(3)
C14 N15 C16 113.9(3)
N15 C16 C17 124.1(3)
N15 C16 H16 118.0
C17 C16 H16 118.0
C18 C17 C16 120.9(3)
C18 C17 H17 119.5
C16 C17 H17 119.5
C17 C18 C19 116.3(3)
C17 C18 H18 121.8
C19 C18 H18 121.8
N11 C19 C18 132.7(3)
N11 C19 C14 109.0(3)
C18 C19 C14 118.3(3)
C26 C21 C22 118.4(3)
C26 C21 I1 119.0(2)
C22 C21 I1 122.6(2)
C23 C22 C21 119.1(3)
C23 C22 I2 117.7(2)
C21 C22 I2 123.2(2)
F23 C23 C24 117.3(3)
F23 C23 C22 121.3(3)
C24 C23 C22 121.3(3)
F24 C24 C25 120.3(3)
F24 C24 C23 120.0(3)
C25 C24 C23 119.7(3)
F25 C25 C24 119.9(3)
F25 C25 C26 120.8(3)
C24 C25 C26 119.3(3)
F26 C26 C21 120.5(3)
F26 C26 C25 117.3(3)
C21 C26 C25 122.2(3)

loop_
_geom_bond_atom_site_label_1
_geom_bond_atom_site_label_2
_geom_bond_distance
N11 C12 1.314(4)
N11 C19 1.383(4)
C12 N13 1.362(4)
C12 H12 0.9500
N13 C14 1.366(4)
N13 H13 0.8800
C14 N15 1.334(4)
C14 C19 1.404(4)
N15 C16 1.338(4)
C16 C17 1.395(5)
C16 H16 0.9500
C17 C18 1.381(5)
C17 H17 0.9500
C18 C19 1.383(5)
C18 H18 0.9500
C21 C26 1.376(4)
C21 C22 1.396(5)
C21 I1 2.101(3)
C22 C23 1.387(4)
C22 I2 2.085(3)
C23 F23 1.343(4)
C23 C24 1.378(5)
C24 F24 1.337(3)
C24 C25 1.367(5)
C25 F25 1.332(4)
C25 C26 1.379(4)
C26 F26 1.345(4)

loop_
_geom_hbond_atom_site_label_D
_geom_hbond_atom_site_label_H
_geom_hbond_atom_site_label_A
_geom_hbond_distance_DH
_geom_hbond_distance_HA
_geom_hbond_distance_DA
_geom_hbond_angle_DHA
_geom_hbond_site_symmetry_A
N13 H13 N15 0.88 1.97 2.843(4) 169.6 3_566

loop_
_geom_torsion_atom_site_label_1
_geom_torsion_atom_site_label_2
_geom_torsion_atom_site_label_3
_geom_torsion_atom_site_label_4
_geom_torsion
C19 N11 C12 N13 -0.1(4)
N11 C12 N13 C14 -0.1(4)
C12 N13 C14 N15 -179.0(3)
C12 N13 C14 C19 0.3(4)
N13 C14 N15 C16 -180.0(3)
C19 C14 N15 C16 0.9(5)
C14 N15 C16 C17 0.4(5)
N15 C16 C17 C18 -1.1(6)
C16 C17 C18 C19 0.4(5)
C12 N11 C19 C18 -179.2(4)
C12 N11 C19 C14 0.3(4)
C17 C18 C19 N11 -179.9(4)
C17 C18 C19 C14 0.8(5)
N15 C14 C19 N11 178.9(3)
N13 C14 C19 N11 -0.3(4)
N15 C14 C19 C18 -1.6(5)
N13 C14 C19 C18 179.2(3)
C26 C21 C22 C23 0.8(4)
I1 C21 C22 C23 179.3(2)
C26 C21 C22 I2 -176.7(2)
I1 C21 C22 I2 1.9(4)
C21 C22 C23 F23 179.6(3)
I2 C22 C23 F23 -2.8(4)
C21 C22 C23 C24 -2.0(5)
I2 C22 C23 C24 175.5(3)
F23 C23 C24 F24 0.8(5)
C22 C23 C24 F24 -177.6(3)
F23 C23 C24 C25 -179.9(3)
C22 C23 C24 C25 1.6(5)
F24 C24 C25 F25 -1.4(5)
C23 C24 C25 F25 179.4(3)
F24 C24 C25 C26 179.3(3)
C23 C24 C25 C26 0.0(5)
C22 C21 C26 F26 179.4(3)
I1 C21 C26 F26 0.8(4)
C22 C21 C26 C25 0.9(5)
I1 C21 C26 C25 -177.7(2)
F25 C25 C26 F26 0.8(5)
C24 C25 C26 F26 -179.8(3)
F25 C25 C26 C21 179.3(3)
C24 C25 C26 C21 -1.3(5)
